data_2005790
loop_
_publ_author_name
'Boss, C.'
'Stoeckli-Evans, H.'
'Keese, R.'

_publ_section_title
;
 The First Crystal Structure Analysis of
 Cyclododeca-2,8-diyne-1,10-diols
;
_journal_issue 12
_journal_name_full 'Acta Crystallographica Section C'
_journal_page_first 3069
_journal_page_last 3073
_journal_paper_doi 10.1107/S0108270196009080
_journal_volume 52
_journal_year 1996
_chemical_formula_moiety 'C14 H20 O2'
_chemical_formula_sum 'C14 H20 O2'
_chemical_formula_weight 220.30
_chemical_melting_point 417.15
_chemical_name_systematic
;
 rac. 1,10-dimethyl-cyclododeca-2,8-diyne-1,10-diol
;
_space_group_IT_number 14
_symmetry_cell_setting monoclinic
_symmetry_space_group_name_Hall '-P 2yn'
_symmetry_space_group_name_H-M 'P 1 21/n 1'
_audit_creation_method SHELXL
_cell_angle_alpha 90.00
_cell_angle_beta 94.59(3)
_cell_angle_gamma 90.00
_cell_formula_units_Z 4
_cell_length_a 8.115(2)
_cell_length_b 10.4765(11)
_cell_length_c 15.093(4)
_cell_measurement_reflns_used 7
_cell_measurement_temperature 293(2)
_cell_measurement_theta_max 21.0
_cell_measurement_theta_min 17.5
_cell_volume 1279.0(5)
_computing_cell_refinement STADI4
_computing_data_collection 'STADI4 (Stoe, 1986, 1996)'
_computing_data_reduction 'X-RED (Stoe, 1986, 1996)'
_computing_molecular_graphics 'PLUTON/PLATON (Spek, 1990)'
_computing_publication_material SHELXL93
_computing_structure_refinement 'SHELXL93 (Sheldrick, 1993)'
_computing_structure_solution 'SHELXS86 (Sheldrick, 1990)'
_diffrn_ambient_temperature 293(2)
_diffrn_measurement_device 'Stoe AED2 4-circle diffractometer'
_diffrn_measurement_method \w/2\q
_diffrn_radiation_monochromator graphite
_diffrn_radiation_source 'fine-focus sealed tube'
_diffrn_radiation_type MoK\a
_diffrn_radiation_wavelength 0.71073
_diffrn_reflns_av_R_equivalents 0
_diffrn_reflns_av_sigmaI/netI 0
_diffrn_reflns_limit_h_max 8
_diffrn_reflns_limit_h_min -8
_diffrn_reflns_limit_k_max 11
_diffrn_reflns_limit_k_min 0
_diffrn_reflns_limit_l_max 16
_diffrn_reflns_limit_l_min 0
_diffrn_reflns_number 1666
_diffrn_reflns_theta_max 22.49
_diffrn_reflns_theta_min 2.37
_diffrn_standards_decay_% 0
_diffrn_standards_interval_time 60
_diffrn_standards_number 2
_exptl_absorpt_coefficient_mu 0.075
_exptl_absorpt_correction_type none
_exptl_crystal_colour colourless
_exptl_crystal_density_diffrn 1.144
_exptl_crystal_density_method none
_exptl_crystal_description 'hexagonal plate'
_exptl_crystal_F_000 480
_exptl_crystal_size_max 0.38
_exptl_crystal_size_mid 0.38
_exptl_crystal_size_min 0.38
_refine_diff_density_max 0.128
_refine_diff_density_min -0.149
_refine_ls_extinction_coef 0.0139(18)
_refine_ls_extinction_method 'SHELXL93 (Sheldrick, 1993)'
_refine_ls_goodness_of_fit_all 1.215
_refine_ls_goodness_of_fit_obs 1.221
_refine_ls_hydrogen_treatment 'H atoms: see below'
_refine_ls_matrix_type full
_refine_ls_number_parameters 154
_refine_ls_number_reflns 1666
_refine_ls_number_restraints 0
_refine_ls_restrained_S_all 1.215
_refine_ls_restrained_S_obs 1.221
_refine_ls_R_factor_all 0.0567
_refine_ls_R_factor_obs 0.0515
_refine_ls_shift/esd_max 0.001
_refine_ls_shift/esd_mean 0.000
_refine_ls_structure_factor_coef Fsqd
_refine_ls_weighting_scheme
;
 calc w = 1/[\s^2^(Fo^2^)+(0.0292P)^2^+0.7847P]
 where P = (Fo^2^+2Fc^2^)/3
;
_refine_ls_wR_factor_all 0.1094
_refine_ls_wR_factor_obs 0.1053
_reflns_number_observed 1537
_reflns_number_total 1666
_reflns_observed_criterion >2sigma(I)
_cod_data_source_file kh1110.cif
_cod_data_source_block 11
_cod_depositor_comments
;
The following automatic conversions were performed:

'_chemical_melting_point' value '144\%C' was changed to '417.15' - it
was converted from degrees Celsius(C) to Kelvins(K).

Automatic conversion script
Id: cif_fix_values 1715 2011-07-08 13:25:40Z adriana 
;
_cod_original_cell_volume 1279.1(5)
_cod_original_sg_symbol_H-M 'P 21/n'
_cod_database_code 2005790

loop_
_symmetry_equiv_pos_as_xyz
'x, y, z'
'-x+1/2, y+1/2, -z+1/2'
'-x, -y, -z'
'x-1/2, -y-1/2, z-1/2'

loop_
_atom_site_aniso_label
_atom_site_aniso_U_11
_atom_site_aniso_U_22
_atom_site_aniso_U_33
_atom_site_aniso_U_12
_atom_site_aniso_U_13
_atom_site_aniso_U_23
O1 0.0606(12) 0.0384(11) 0.0462(12) -0.0077(9) -0.0230(10) 0.0126(9)
O10 0.0555(12) 0.0369(11) 0.0383(10) 0.0008(9) -0.0181(8) 0.0024(9)
C1 0.0410(14) 0.0319(14) 0.0324(13) -0.0038(11) -0.0038(11) 0.0053(11)
C2 0.0408(15) 0.039(2) 0.0328(14) 0.0013(13) -0.0026(11) 0.0013(11)
C3 0.045(2) 0.041(2) 0.0380(15) -0.0021(14) -0.0046(12) 0.0011(12)
C4 0.052(2) 0.039(2) 0.055(2) -0.0108(14) -0.0047(13) -0.0044(13)
C5 0.045(2) 0.0337(15) 0.062(2) -0.0071(12) 0.0012(13) 0.0051(13)
C6 0.0359(15) 0.045(2) 0.068(2) -0.0053(13) 0.0037(13) 0.0002(14)
C7 0.046(2) 0.070(2) 0.066(2) -0.017(2) 0.0178(15) -0.007(2)
C8 0.047(2) 0.055(2) 0.042(2) -0.0057(15) 0.0101(13) -0.0019(13)
C9 0.044(2) 0.044(2) 0.0316(14) -0.0021(13) 0.0042(11) -0.0019(12)
C10 0.0357(14) 0.0348(14) 0.0305(13) 0.0013(11) -0.0053(10) 0.0008(11)
C11 0.0340(13) 0.0313(13) 0.0370(14) 0.0007(11) -0.0020(10) 0.0010(11)
C12 0.0405(14) 0.0320(13) 0.0359(14) 0.0005(11) -0.0031(11) 0.0003(11)
C13 0.050(2) 0.063(2) 0.039(2) -0.0101(14) 0.0055(13) -0.0010(13)
C14 0.054(2) 0.043(2) 0.042(2) 0.0021(13) -0.0043(12) -0.0051(12)

loop_
_atom_site_label
_atom_site_occupancy
_atom_site_fract_x
_atom_site_fract_y
_atom_site_fract_z
_atom_site_U_iso_or_equiv
_atom_site_thermal_displace_type
_atom_site_calc_flag
_atom_site_refinement_flags
_atom_site_type_symbol
O1 1 0.4214(2) 0.6269(2) 0.40731(13) 0.0499(6) Uani d . O
H1 1 0.4808(39) 0.6443(30) 0.4494(21) 0.071(11) Uiso d . H
O10 1 0.1487(2) 0.8711(2) 0.05671(11) 0.0447(5) Uani d . O
H10 1 0.1484(36) 0.9478(31) 0.0742(20) 0.065(10) Uiso d . H
C1 1 0.3392(3) 0.7353(2) 0.36387(15) 0.0355(6) Uani d . C
C2 1 0.4475(3) 0.8486(2) 0.3738(2) 0.0380(6) Uani d . C
C3 1 0.5410(3) 0.9363(3) 0.3774(2) 0.0416(7) Uani d . C
C4 1 0.6566(3) 1.0438(2) 0.3751(2) 0.0494(7) Uani d . C
H4A 1 0.7595(3) 1.0220(2) 0.4089(2) 0.059 Uiso calc R H
H4B 1 0.6103(3) 1.1177(2) 0.4028(2) 0.059 Uiso calc R H
C5 1 0.6912(3) 1.0766(2) 0.2800(2) 0.0470(7) Uani d . C
H5A 1 0.5869(3) 1.0913(2) 0.2455(2) 0.056 Uiso calc R H
H5B 1 0.7539(3) 1.1555(2) 0.2804(2) 0.056 Uiso calc R H
C6 1 0.7863(3) 0.9737(3) 0.2344(2) 0.0494(7) Uani d . C
H6A 1 0.9035(3) 0.9925(3) 0.2427(2) 0.059 Uiso calc R H
H6B 1 0.7680(3) 0.8922(3) 0.2624(2) 0.059 Uiso calc R H
C7 1 0.7359(3) 0.9630(3) 0.1355(2) 0.0601(8) Uani d . C
H7A 1 0.7390(3) 1.0469(3) 0.1084(2) 0.072 Uiso calc R H
H7B 1 0.8140(3) 0.9088(3) 0.1078(2) 0.072 Uiso calc R H
C8 1 0.5685(3) 0.9092(3) 0.1196(2) 0.0476(7) Uani d . C
C9 1 0.4337(3) 0.8642(2) 0.1132(2) 0.0398(6) Uani d . C
C10 1 0.2711(3) 0.8002(2) 0.11050(15) 0.0341(6) Uani d . C
C11 1 0.2161(3) 0.7905(2) 0.20503(15) 0.0344(6) Uani d . C
H11A 1 0.1012(3) 0.7641(2) 0.20158(15) 0.041 Uiso calc R H
H11B 1 0.2226(3) 0.8746(2) 0.23192(15) 0.041 Uiso calc R H
C12 1 0.3177(3) 0.6974(2) 0.26574(15) 0.0364(6) Uani d . C
H12A 1 0.2650(3) 0.6143(2) 0.26122(15) 0.044 Uiso calc R H
H12B 1 0.4264(3) 0.6889(2) 0.24393(15) 0.044 Uiso calc R H
C13 1 0.1753(3) 0.7566(3) 0.4037(2) 0.0505(7) Uani d . C
H13A 1 0.1086(3) 0.6811(3) 0.3959(2) 0.061 Uiso calc R H
H13B 1 0.1185(3) 0.8271(3) 0.3743(2) 0.061 Uiso calc R H
H13C 1 0.1951(3) 0.7750(3) 0.4659(2) 0.061 Uiso calc R H
C14 1 0.2819(3) 0.6710(2) 0.0651(2) 0.0471(7) Uani d . C
H14A 1 0.1763(3) 0.6294(2) 0.0634(2) 0.056 Uiso calc R H
H14B 1 0.3632(3) 0.6192(2) 0.0978(2) 0.056 Uiso calc R H
H14C 1 0.3129(3) 0.6830(2) 0.0056(2) 0.056 Uiso calc R H

loop_
_atom_type_symbol
_atom_type_description
_atom_type_scat_dispersion_real
_atom_type_scat_dispersion_imag
_atom_type_scat_source
C C 0.0033 0.0016 'International Tables Vol C Tables 4.2.6.8 and 6.1.1.4'
H H 0.0000 0.0000 'International Tables Vol C Tables 4.2.6.8 and 6.1.1.4'
O O 0.0106 0.0060 'International Tables Vol C Tables 4.2.6.8 and 6.1.1.4'

loop_
_geom_angle_atom_site_label_1
_geom_angle_atom_site_label_2
_geom_angle_atom_site_label_3
_geom_angle
_geom_angle_publ_flag
O1 C1 C2 109.6(2) yes
O1 C1 C13 108.8(2) yes
C2 C1 C13 112.0(2) yes
O1 C1 C12 104.4(2) yes
C2 C1 C12 109.1(2) yes
C13 C1 C12 112.7(2) yes
C3 C2 C1 175.5(3) yes
C2 C3 C4 175.9(3) yes
C3 C4 C5 111.2(2) yes
C6 C5 C4 113.9(2) yes
C7 C6 C5 113.0(2) yes
C8 C7 C6 111.1(2) yes
C9 C8 C7 175.3(3) yes
C8 C9 C10 175.3(3) yes
O10 C10 C9 110.9(2) yes
O10 C10 C14 105.5(2) yes
C9 C10 C14 109.4(2) yes
O10 C10 C11 108.7(2) yes
C9 C10 C11 109.3(2) yes
C14 C10 C11 113.0(2) yes
C10 C11 C12 114.6(2) yes
C1 C12 C11 115.3(2) yes

loop_
_geom_bond_atom_site_label_1
_geom_bond_atom_site_label_2
_geom_bond_distance
_geom_bond_publ_flag
O1 C1 1.447(3) yes
O10 C10 1.438(3) yes
C1 C2 1.478(4) yes
C1 C13 1.519(4) yes
C1 C12 1.530(3) yes
C2 C3 1.190(3) yes
C3 C4 1.467(4) yes
C4 C5 1.525(4) yes
C5 C6 1.522(4) yes
C6 C7 1.520(4) yes
C7 C8 1.473(4) yes
C8 C9 1.188(3) yes
C9 C10 1.478(4) yes
C10 C14 1.523(3) yes
C10 C11 1.532(3) yes
C11 C12 1.533(3) yes

loop_
_geom_torsion_atom_site_label_1
_geom_torsion_atom_site_label_2
_geom_torsion_atom_site_label_3
_geom_torsion_atom_site_label_4
_geom_torsion
_geom_torsion_publ_flag
O1 C1 C2 C3 75.(3) no
C13 C1 C2 C3 -164.(3) no
C12 C1 C2 C3 -39.(3) no
C1 C2 C3 C4 38(6) yes
C2 C3 C4 C5 4.(4) no
C3 C4 C5 C6 -67.2(3) no
C4 C5 C6 C7 145.7(2) yes
C5 C6 C7 C8 -70.2(3) no
C6 C7 C8 C9 -8.(4) no
C7 C8 C9 C10 -41(6) yes
C8 C9 C10 O10 175.(3) no
C8 C9 C10 C14 -69.(3) no
C8 C9 C10 C11 55.(3) no
O10 C10 C11 C12 169.5(2) no
C9 C10 C11 C12 -69.4(3) no
C14 C10 C11 C12 52.7(3) no
O1 C1 C12 C11 173.8(2) no
C2 C1 C12 C11 -69.2(3) no
C13 C1 C12 C11 55.9(3) no
C10 C11 C12 C1 146.8(2) yes
